data_4067041
loop_
_publ_author_name
'Paul, Susann'
'Schweizer, W. Bernd'
'Ebert, Marc-Olivier'
'Gilmour, Ryan'

_publ_section_title
;
 A Novel Fluorinated Gold(I) N-Heterocyclic Carbene Complex: Exploiting
 Fluorine Stereoelectronic Effects To Control Molecular Topology
;
_journal_issue 20
_journal_name_full Organometallics
_journal_page_first 4424
_journal_paper_doi 10.1021/om100789n
_journal_volume 29
_journal_year 2010
_chemical_compound_source 'LOC ETH Zurich'
_chemical_formula_moiety '2(C24 H20 Ag Cl F N3) , C5 H12 '
_chemical_formula_sum 'C53 H52 Ag2 Cl2 F2 N6'
_chemical_formula_weight 1097.66
_chemical_name_systematic
;
 ?
;
_space_group_IT_number 19
_symmetry_cell_setting orthorhombic
_symmetry_space_group_name_Hall 'P 2ac 2ab'
_symmetry_space_group_name_H-M 'P 21 21 21'
_atom_sites_solution_primary direct
_atom_sites_solution_secondary difmap
_cell_angle_alpha 90.00
_cell_angle_beta 90.00
_cell_angle_gamma 90.00
_cell_formula_units_Z 4
_cell_length_a 9.6676(3)
_cell_length_b 20.1778(5)
_cell_length_c 27.1375(10)
_cell_measurement_reflns_used 241052
_cell_measurement_temperature 100
_cell_measurement_theta_max 25.028
_cell_measurement_theta_min 2.910
_cell_volume 5293.7(3)
_computing_cell_refinement 'HKL Scalepack (Otwinowski & Minor 1997)'
_computing_data_collection KappaCCD
_computing_data_reduction 'Denzo and Scalepak (Otwinowski & Minor, 1997)'
_computing_structure_refinement 'SHELXL-97 (Sheldrick, 2008)'
_computing_structure_solution 'SHELXS-97 (Sheldrick, 2008)'
_diffrn_ambient_temperature 100
_diffrn_measured_fraction_theta_full 0.981
_diffrn_measured_fraction_theta_max 0.981
_diffrn_measurement_device KappaCCD
_diffrn_measurement_method CCD
_diffrn_orient_matrix_type X=UH
_diffrn_orient_matrix_UB_11 -0.08780
_diffrn_orient_matrix_UB_12 -0.05469
_diffrn_orient_matrix_UB_13 0.00091
_diffrn_orient_matrix_UB_21 0.02343
_diffrn_orient_matrix_UB_22 -0.03798
_diffrn_orient_matrix_UB_23 -0.02156
_diffrn_orient_matrix_UB_31 0.00873
_diffrn_orient_matrix_UB_32 -0.01346
_diffrn_orient_matrix_UB_33 0.03318
_diffrn_radiation_source 'fine-focus sealed tube'
_diffrn_radiation_type ' MoK\a'
_diffrn_radiation_wavelength_id all
_diffrn_reflns_av_R_equivalents 0.092
_diffrn_reflns_limit_h_max 9
_diffrn_reflns_limit_h_min -11
_diffrn_reflns_limit_k_max 23
_diffrn_reflns_limit_k_min -21
_diffrn_reflns_limit_l_max 32
_diffrn_reflns_limit_l_min -31
_diffrn_reflns_number 26194
_diffrn_reflns_theta_full 25.01
_diffrn_reflns_theta_max 25.01
_diffrn_reflns_theta_min 2.92
_exptl_absorpt_coefficient_mu 0.887
_exptl_absorpt_correction_type none
_exptl_crystal_colour 'pale yellow'
_exptl_crystal_density_diffrn 1.377
_exptl_crystal_density_method 'not measured'
_exptl_crystal_description needle
_exptl_crystal_F_000 2232
_exptl_crystal_size_max .21
_exptl_crystal_size_mid .045
_exptl_crystal_size_min .006
_refine_diff_density_max 1.266
_refine_diff_density_min -0.779
_refine_diff_density_rms 0.130
_refine_ls_abs_structure_details 'Flack H D (1983), Acta Cryst. A39, 876-881'
_refine_ls_abs_structure_Flack 0.04(5)
_refine_ls_extinction_method none
_refine_ls_goodness_of_fit_ref 1.199
_refine_ls_hydrogen_treatment constr
_refine_ls_matrix_type full
_refine_ls_number_parameters 578
_refine_ls_number_reflns 9018
_refine_ls_number_restraints 14
_refine_ls_restrained_S_all 1.201
_refine_ls_R_factor_all 0.0868
_refine_ls_R_factor_gt 0.0694
_refine_ls_shift/su_max 0.043
_refine_ls_shift/su_mean 0.001
_refine_ls_structure_factor_coef Fsqd
_refine_ls_weighting_details 'calc w=1/[\s^2^(Fo^2^)+ (0.1000P)^2^+0.0000P] where P=(Fo^2^+2Fc^2^)/3'
_refine_ls_weighting_scheme calc
_refine_ls_wR_factor_gt 0.1728
_refine_ls_wR_factor_ref 0.1823
_reflns_number_gt 7645
_reflns_number_total 9018
_reflns_threshold_expression >2sigma(I)
_cod_data_source_file om100789n_si_002.cif
_cod_data_source_block 16
_cod_depositor_comments
;
The following automatic conversions were performed:

'_symmetry_cell_setting' value 'Orthorhombic' changed to
'orthorhombic' according to
/home/saulius/struct/CIF-dictionaries/cif_core.dic dictionary named
'cif_core.dic' version 2.4.1 from 2010-06-29.

Automatic conversion script
Id: cif_fix_values 1715 2011-07-08 13:25:40Z adriana 
;
_cod_original_sg_symbol_H-M 'P 21 21 21    '
_cod_original_formula_sum 'C53 H52 Ag2 Cl2 F2 N6 '
_cod_database_code 4067041

loop_
_symmetry_equiv_pos_as_xyz
+X,+Y,+Z
'-X+ 1/2,-Y,+Z+ 1/2'
'+X+ 1/2,-Y+ 1/2,-Z'
'-X,+Y+ 1/2,-Z+ 1/2'

loop_
_atom_site_label
_atom_site_type_symbol
_atom_site_fract_x
_atom_site_fract_y
_atom_site_fract_z
_atom_site_U_iso_or_equiv
_atom_site_adp_type
_atom_site_occupancy
_atom_site_symmetry_multiplicity
_atom_site_calc_flag
_atom_site_refinement_flags
_atom_site_disorder_assembly
_atom_site_disorder_group
Ag1 Ag 0.91162(7) 0.09137(3) 0.24925(3) 0.02625(19) Uani 1 1 d . . .
Ag2 Ag 0.90091(7) -0.00817(3) 0.16152(2) 0.02647(19) Uani 1 1 d . . .
Cl4 Cl 0.8096(3) 0.18110(12) 0.20895(9) 0.0308(6) Uani 1 1 d . . .
Cl5 Cl 0.6870(3) -0.04108(16) 0.19212(10) 0.0435(7) Uani 1 1 d . . .
F27 F 1.1370(5) 0.1259(3) 0.03346(18) 0.0252(12) Uani 1 1 d . . .
F55 F 0.9124(6) -0.1029(3) 0.37805(19) 0.0354(13) Uani 1 1 d . . .
N6 N 1.2159(8) -0.0217(4) 0.1366(3) 0.0271(19) Uani 1 1 d . . .
N8 N 1.1452(7) 0.0761(4) 0.1255(3) 0.0220(17) Uani 1 1 d . . .
N13 N 1.3360(8) 0.0144(4) 0.1241(3) 0.0280(18) Uani 1 1 d . . .
N35 N 1.1778(8) 0.0145(4) 0.2763(3) 0.0271(19) Uani 1 1 d . . .
N36 N 1.2365(8) -0.0482(4) 0.2843(3) 0.0278(19) Uani 1 1 d . . .
N41 N 1.0043(8) -0.0481(4) 0.2879(3) 0.0247(18) Uani 1 1 d . . .
C7 C 1.1001(11) 0.0164(5) 0.1383(3) 0.029(2) Uani 1 1 d . . .
C9 C 1.0887(11) 0.1424(5) 0.1171(3) 0.027(2) Uani 1 1 d . . .
C10 C 1.2219(9) 0.1851(5) 0.1257(4) 0.029(2) Uani 1 1 d . . .
C11 C 1.3474(11) 0.1409(5) 0.1095(4) 0.030(2) Uani 1 1 d . . .
C12 C 1.2905(9) 0.0755(5) 0.1188(3) 0.025(2) Uani 1 1 d . . .
C14 C 1.0296(10) 0.1475(5) 0.0651(3) 0.025(2) Uani 1 1 d . . .
C15 C 0.9056(11) 0.1013(4) 0.0566(3) 0.029(2) Uani 1 1 d . . .
C16 C 0.9012(13) 0.0638(5) 0.0120(4) 0.038(2) Uani 1 1 d . . .
C17 C 0.7867(12) 0.0220(5) 0.0041(5) 0.041(3) Uani 1 1 d . . .
C18 C 0.6841(11) 0.0150(5) 0.0366(4) 0.041(3) Uani 1 1 d . . .
C19 C 0.6893(12) 0.0532(5) 0.0801(4) 0.039(3) Uani 1 1 d . . .
C20 C 0.7996(9) 0.0945(5) 0.0900(4) 0.027(2) Uani 1 1 d . . .
C21 C 0.9968(9) 0.2205(5) 0.0510(4) 0.026(2) Uani 1 1 d . . .
C22 C 1.0844(11) 0.2552(4) 0.0200(3) 0.027(2) Uani 1 1 d . . .
C23 C 1.0613(9) 0.3198(5) 0.0077(3) 0.025(2) Uani 1 1 d . . .
C24 C 0.9455(10) 0.3517(5) 0.0276(4) 0.032(2) Uani 1 1 d . . .
C25 C 0.8558(10) 0.3175(5) 0.0579(4) 0.026(2) Uani 1 1 d . . .
C26 C 0.8824(9) 0.2523(4) 0.0709(3) 0.024(2) Uani 1 1 d . . .
C28 C 1.2341(11) -0.0889(5) 0.1511(4) 0.031(2) Uani 1 1 d . . .
C29 C 1.3637(11) -0.1114(5) 0.1664(4) 0.033(2) Uani 1 1 d . . .
C30 C 1.3779(12) -0.1758(5) 0.1805(4) 0.038(3) Uani 1 1 d . . .
C31 C 1.2732(14) -0.2200(6) 0.1812(4) 0.050(3) Uani 1 1 d . . .
C32 C 1.1427(12) -0.1984(6) 0.1635(5) 0.048(3) Uani 1 1 d . . .
C33 C 1.1244(10) -0.1329(5) 0.1480(4) 0.038(3) Uani 1 1 d . . .
C34 C 1.0396(10) 0.0174(5) 0.2776(3) 0.024(2) Uani 1 1 d . . .
C37 C 1.1253(10) -0.0842(5) 0.2912(4) 0.028(2) Uani 1 1 d . . .
C38 C 1.0929(11) -0.1564(5) 0.2986(4) 0.034(2) Uani 1 1 d . . .
C39 C 0.9367(10) -0.1585(5) 0.2852(4) 0.034(3) Uani 1 1 d . . .
C40 C 0.8811(10) -0.0868(5) 0.2936(3) 0.028(2) Uani 1 1 d . . .
C42 C 0.8152(10) -0.0776(5) 0.3441(3) 0.028(2) Uani 1 1 d . . .
C43 C 0.6826(10) -0.1190(4) 0.3495(3) 0.022(2) Uani 1 1 d . . .
C44 C 0.6537(10) -0.1472(5) 0.3959(4) 0.026(2) Uani 1 1 d . . .
C45 C 0.5400(11) -0.1864(5) 0.4022(4) 0.034(3) Uani 1 1 d . . .
C46 C 0.4544(11) -0.1960(5) 0.3627(4) 0.037(3) Uani 1 1 d . . .
C47 C 0.4746(12) -0.1677(5) 0.3167(5) 0.039(3) Uani 1 1 d . . .
C48 C 0.5927(11) -0.1280(5) 0.3122(4) 0.033(2) Uani 1 1 d . . .
C49 C 0.7963(9) -0.0054(5) 0.3570(3) 0.027(2) Uani 1 1 d . . .
C50 C 0.6809(12) 0.0304(5) 0.3376(5) 0.044(3) Uani 1 1 d . . .
C51 C 0.6642(15) 0.0970(6) 0.3505(5) 0.054(3) Uani 1 1 d . . .
C52 C 0.7504(18) 0.1283(6) 0.3817(5) 0.065(4) Uani 1 1 d . . .
C53 C 0.8656(13) 0.0923(6) 0.4012(4) 0.046(3) Uani 1 1 d . . .
C54 C 0.8855(13) 0.0269(5) 0.3898(4) 0.038(3) Uani 1 1 d . . .
C56 C 1.2691(11) 0.0686(5) 0.2664(4) 0.028(2) Uani 1 1 d . . .
C57 C 1.2319(10) 0.1327(5) 0.2806(4) 0.026(2) Uani 1 1 d . . .
C58 C 1.3231(12) 0.1838(6) 0.2693(4) 0.043(3) Uani 1 1 d . . .
C59 C 1.4463(10) 0.1715(5) 0.2434(4) 0.035(3) Uani 1 1 d . . .
C60 C 1.4780(11) 0.1089(6) 0.2309(4) 0.037(3) Uani 1 1 d . . .
C61 C 1.3894(11) 0.0555(5) 0.2413(3) 0.031(2) Uani 1 1 d . . .
C65 C 0.692(2) 0.4917(10) 0.0944(7) 0.038(5) Uiso 0.484(11) 1 d PD A 1
C66 C 0.722(2) 0.5268(11) 0.0452(7) 0.046(6) Uiso 0.484(11) 1 d PD A 1
C67 C 0.611(3) 0.5799(14) 0.0397(10) 0.085(10) Uiso 0.484(11) 1 d PD A 1
C68 C 0.631(4) 0.611(2) -0.0120(12) 0.130(18) Uiso 0.484(11) 1 d PD A 1
C69 C 0.509(3) 0.6606(14) -0.0189(11) 0.069(9) Uiso 0.484(11) 1 d PD A 1
C70 C 0.262(4) 0.7178(17) -0.1192(11) 0.098(6) Uiso 0.516(11) 1 d PD A 2
C71 C 0.212(4) 0.6570(14) -0.0922(10) 0.098(6) Uiso 0.516(11) 1 d PD A 2
C72 C 0.199(2) 0.6684(17) -0.0365(9) 0.098(6) Uiso 0.516(11) 1 d PD A 2
C73 C 0.049(3) 0.6925(14) -0.0308(13) 0.098(6) Uiso 0.516(11) 1 d PD A 2
C74 C -0.055(3) 0.6381(17) -0.0333(14) 0.098(6) Uiso 0.516(11) 1 d PD A 2
H9 H 1.0105 0.1540 0.1442 0.033 Uiso 1 1 calc R . .
H10A H 1.2311 0.1985 0.1641 0.034 Uiso 1 1 calc R . .
H10B H 1.2179 0.2299 0.1040 0.034 Uiso 1 1 calc R . .
H11A H 1.3723 0.1479 0.0710 0.036 Uiso 1 1 calc R . .
H11B H 1.4380 0.1504 0.1316 0.036 Uiso 1 1 calc R . .
H16 H 0.9757 0.0670 -0.0124 0.045 Uiso 1 1 calc R . .
H17 H 0.7821 -0.0031 -0.0267 0.049 Uiso 1 1 calc R . .
H18 H 0.6075 -0.0157 0.0304 0.049 Uiso 1 1 calc R . .
H19 H 0.6131 0.0503 0.1038 0.047 Uiso 1 1 calc R . .
H20 H 0.8024 0.1192 0.1210 0.033 Uiso 1 1 calc R . .
H22 H 1.1658 0.2327 0.0065 0.032 Uiso 1 1 calc R . .
H23 H 1.1242 0.3433 -0.0146 0.029 Uiso 1 1 calc R . .
H24 H 0.9280 0.3984 0.0199 0.038 Uiso 1 1 calc R . .
H25 H 0.7725 0.3395 0.0704 0.031 Uiso 1 1 calc R . .
H26 H 0.8213 0.2290 0.0939 0.029 Uiso 1 1 calc R . .
H29 H 1.4433 -0.0814 0.1669 0.040 Uiso 1 1 calc R . .
H30 H 1.4698 -0.1909 0.1908 0.045 Uiso 1 1 calc R . .
H31 H 1.2868 -0.2652 0.1936 0.060 Uiso 1 1 calc R . .
H32 H 1.0651 -0.2296 0.1620 0.057 Uiso 1 1 calc R . .
H33 H 1.0349 -0.1182 0.1351 0.046 Uiso 1 1 calc R . .
H38A H 1.1104 -0.1715 0.3362 0.041 Uiso 1 1 calc R . .
H38B H 1.1532 -0.1873 0.2742 0.041 Uiso 1 1 calc R . .
H39A H 0.8826 -0.1933 0.3084 0.040 Uiso 1 1 calc R . .
H39B H 0.9229 -0.1731 0.2472 0.040 Uiso 1 1 calc R . .
H40 H 0.8077 -0.0742 0.2651 0.034 Uiso 1 1 calc R . .
H44 H 0.7156 -0.1386 0.4238 0.031 Uiso 1 1 calc R . .
H45 H 0.5202 -0.2070 0.4341 0.041 Uiso 1 1 calc R . .
H46 H 0.3738 -0.2249 0.3672 0.044 Uiso 1 1 calc R . .
H47 H 0.4105 -0.1749 0.2893 0.046 Uiso 1 1 calc R . .
H48 H 0.6106 -0.1060 0.2807 0.039 Uiso 1 1 calc R . .
H50 H 0.6147 0.0087 0.3156 0.053 Uiso 1 1 calc R . .
H51 H 0.5867 0.1218 0.3364 0.065 Uiso 1 1 calc R . .
H52 H 0.7345 0.1746 0.3909 0.078 Uiso 1 1 calc R . .
H53 H 0.9313 0.1149 0.4230 0.055 Uiso 1 1 calc R . .
H54 H 0.9626 0.0025 0.4047 0.046 Uiso 1 1 calc R . .
H57 H 1.1447 0.1414 0.2979 0.032 Uiso 1 1 calc R . .
H58 H 1.3011 0.2291 0.2795 0.051 Uiso 1 1 calc R . .
H59 H 1.5082 0.2080 0.2346 0.042 Uiso 1 1 calc R . .
H60 H 1.5658 0.1001 0.2141 0.044 Uiso 1 1 calc R . .
H61 H 1.4126 0.0104 0.2309 0.037 Uiso 1 1 calc R . .
H65A H 0.7678 0.4535 0.1006 0.046 Uiso 0.484(11) 1 calc PR A 1
H65B H 0.5899 0.4697 0.0930 0.046 Uiso 0.484(11) 1 calc PR A 1
H65C H 0.6959 0.5273 0.1241 0.046 Uiso 0.484(11) 1 calc PR A 1
H66A H 0.8237 0.5490 0.0459 0.055 Uiso 0.484(11) 1 calc PR A 1
H66B H 0.7173 0.4921 0.0150 0.055 Uiso 0.484(11) 1 calc PR A 1
H67A H 0.6219 0.6171 0.0681 0.102 Uiso 0.484(11) 1 calc PR A 1
H67B H 0.5091 0.5582 0.0427 0.102 Uiso 0.484(11) 1 calc PR A 1
H68A H 0.6289 0.5735 -0.0402 0.157 Uiso 0.484(11) 1 calc PR A 1
H68B H 0.7289 0.6369 -0.0140 0.157 Uiso 0.484(11) 1 calc PR A 1
H69A H 0.5202 0.6861 -0.0536 0.082 Uiso 0.484(11) 1 calc PR A 1
H69B H 0.5095 0.6963 0.0108 0.082 Uiso 0.484(11) 1 calc PR A 1
H69C H 0.4124 0.6337 -0.0186 0.082 Uiso 0.484(11) 1 calc PR A 1
H70A H 0.2830 0.7053 -0.1571 0.117 Uiso 0.516(11) 1 calc PR A 2
H70B H 0.3554 0.7360 -0.1020 0.117 Uiso 0.516(11) 1 calc PR A 2
H70C H 0.1832 0.7557 -0.1177 0.117 Uiso 0.516(11) 1 calc PR A 2
H71A H 0.2841 0.6169 -0.0987 0.117 Uiso 0.516(11) 1 calc PR A 2
H71B H 0.1130 0.6424 -0.1067 0.117 Uiso 0.516(11) 1 calc PR A 2
H72A H 0.2717 0.7055 -0.0240 0.117 Uiso 0.516(11) 1 calc PR A 2
H72B H 0.2165 0.6231 -0.0163 0.117 Uiso 0.516(11) 1 calc PR A 2
H73A H 0.0381 0.7177 0.0041 0.117 Uiso 0.516(11) 1 calc PR A 2
H73B H 0.0265 0.7280 -0.0596 0.117 Uiso 0.516(11) 1 calc PR A 2
H74A H -0.1578 0.6590 -0.0344 0.117 Uiso 0.516(11) 1 calc PR A 2
H74B H -0.0447 0.6068 -0.0012 0.117 Uiso 0.516(11) 1 calc PR A 2
H74C H -0.0376 0.6091 -0.0662 0.117 Uiso 0.516(11) 1 calc PR A 2

loop_
_atom_site_aniso_label
_atom_site_aniso_U_11
_atom_site_aniso_U_22
_atom_site_aniso_U_33
_atom_site_aniso_U_23
_atom_site_aniso_U_13
_atom_site_aniso_U_12
Ag1 0.0284(4) 0.0228(4) 0.0276(4) 0.0020(3) 0.0008(4) 0.0002(3)
Ag2 0.0223(3) 0.0290(4) 0.0281(4) 0.0044(3) 0.0019(3) -0.0010(3)
Cl4 0.0373(14) 0.0224(13) 0.0325(13) 0.0056(10) 0.0077(11) 0.0055(10)
Cl5 0.0221(14) 0.074(2) 0.0340(14) 0.0189(14) 0.0009(11) -0.0062(12)
F27 0.023(3) 0.031(3) 0.023(3) 0.000(2) 0.005(2) 0.002(2)
F55 0.029(3) 0.047(3) 0.030(3) 0.008(2) -0.013(3) -0.008(3)
N6 0.025(4) 0.026(5) 0.030(4) 0.006(4) 0.000(3) -0.001(3)
N8 0.013(4) 0.029(5) 0.024(4) 0.001(3) 0.004(3) 0.004(3)
N13 0.020(4) 0.034(5) 0.030(4) 0.007(4) 0.000(3) -0.006(4)
N35 0.026(5) 0.027(5) 0.029(4) 0.005(4) 0.008(3) 0.002(4)
N36 0.028(5) 0.019(4) 0.037(5) 0.007(4) -0.003(4) 0.001(4)
N41 0.019(4) 0.023(5) 0.032(5) 0.002(4) 0.001(3) -0.008(3)
C7 0.033(5) 0.036(6) 0.019(4) -0.004(4) 0.005(4) 0.018(5)
C9 0.025(5) 0.032(5) 0.024(5) 0.002(4) 0.009(5) 0.001(5)
C10 0.018(5) 0.036(6) 0.032(6) 0.001(5) 0.001(4) 0.002(4)
C11 0.034(6) 0.031(6) 0.024(5) 0.003(4) -0.008(4) -0.003(4)
C12 0.022(5) 0.037(6) 0.016(5) 0.004(4) -0.007(4) 0.008(4)
C14 0.025(5) 0.031(6) 0.019(5) 0.004(4) 0.008(4) 0.004(4)
C15 0.037(5) 0.023(5) 0.026(5) 0.005(4) -0.003(5) -0.015(5)
C16 0.041(6) 0.034(6) 0.038(6) -0.003(4) 0.002(6) -0.004(5)
C17 0.046(7) 0.022(6) 0.056(7) -0.002(5) -0.013(6) -0.007(5)
C18 0.028(6) 0.032(6) 0.062(8) 0.011(6) -0.023(5) -0.013(5)
C19 0.041(6) 0.033(6) 0.044(7) 0.021(5) 0.005(5) -0.008(5)
C20 0.022(5) 0.030(5) 0.030(5) 0.009(4) -0.014(4) -0.001(4)
C21 0.018(5) 0.034(6) 0.027(5) -0.011(4) -0.009(4) -0.008(4)
C22 0.029(5) 0.029(5) 0.022(4) 0.000(4) 0.001(5) -0.003(5)
C23 0.022(5) 0.036(6) 0.016(4) -0.004(4) 0.003(4) -0.003(4)
C24 0.033(6) 0.034(6) 0.029(6) 0.008(5) -0.007(4) -0.006(4)
C25 0.029(5) 0.017(5) 0.031(5) 0.005(4) -0.006(4) -0.003(4)
C26 0.022(5) 0.024(5) 0.027(5) -0.005(4) 0.006(4) 0.000(4)
C28 0.041(6) 0.027(5) 0.025(5) -0.003(4) 0.004(4) 0.007(5)
C29 0.040(6) 0.024(5) 0.036(6) 0.006(5) -0.007(5) 0.002(4)
C30 0.040(7) 0.032(6) 0.041(6) 0.000(5) -0.003(5) 0.009(5)
C31 0.078(10) 0.028(6) 0.044(7) -0.004(5) 0.001(6) 0.023(6)
C32 0.044(7) 0.031(6) 0.068(8) 0.008(6) 0.009(6) -0.006(5)
C33 0.022(6) 0.025(6) 0.067(8) 0.017(5) 0.011(5) 0.011(4)
C34 0.029(5) 0.025(6) 0.018(5) -0.001(4) 0.000(4) -0.004(4)
C37 0.030(6) 0.023(5) 0.032(5) 0.005(4) -0.001(4) -0.009(4)
C38 0.033(6) 0.025(5) 0.043(6) 0.004(4) -0.007(5) 0.003(5)
C39 0.037(6) 0.021(5) 0.043(6) 0.004(4) -0.010(5) -0.012(4)
C40 0.032(6) 0.026(5) 0.028(5) 0.000(4) 0.001(4) 0.000(4)
C42 0.024(5) 0.040(6) 0.019(5) 0.012(4) -0.004(4) -0.004(4)
C43 0.027(5) 0.016(5) 0.025(5) 0.005(4) 0.004(4) 0.000(4)
C44 0.025(5) 0.029(5) 0.024(5) -0.006(4) 0.005(4) 0.004(4)
C45 0.044(6) 0.023(5) 0.036(6) 0.000(5) 0.019(5) 0.004(5)
C46 0.032(6) 0.026(6) 0.053(7) -0.001(5) 0.016(5) -0.008(4)
C47 0.042(6) 0.018(5) 0.055(7) 0.001(5) 0.014(5) -0.009(5)
C48 0.025(5) 0.036(5) 0.037(6) 0.007(4) 0.006(5) -0.010(5)
C49 0.024(5) 0.026(5) 0.031(5) 0.005(4) -0.001(4) -0.012(4)
C50 0.046(7) 0.035(6) 0.050(7) -0.006(6) -0.003(6) 0.001(5)
C51 0.081(9) 0.027(6) 0.055(8) 0.001(6) -0.021(7) 0.010(6)
C52 0.125(14) 0.028(7) 0.043(8) -0.001(6) -0.002(8) -0.015(8)
C53 0.065(9) 0.046(7) 0.026(6) -0.003(5) 0.009(5) -0.013(6)
C54 0.062(8) 0.032(6) 0.022(5) 0.002(4) -0.008(5) -0.003(5)
C56 0.036(6) 0.021(5) 0.027(5) 0.006(4) 0.000(4) -0.009(4)
C57 0.023(5) 0.030(6) 0.026(5) 0.004(4) -0.004(4) -0.010(4)
C58 0.037(7) 0.034(7) 0.056(7) 0.001(5) -0.006(5) 0.009(5)
C59 0.034(6) 0.031(6) 0.039(6) 0.009(5) -0.010(5) -0.012(4)
C60 0.027(6) 0.048(8) 0.036(6) 0.005(5) -0.008(4) -0.008(5)
C61 0.036(6) 0.027(5) 0.030(6) 0.005(4) -0.002(5) 0.008(5)

loop_
_atom_type_symbol
_atom_type_description
_atom_type_scat_dispersion_real
_atom_type_scat_dispersion_imag
_atom_type_scat_source
C C 0.0033 0.0016 'International Tables Vol C Tables 4.2.6.8 and 6.1.1.4'
H H 0.0000 0.0000 'International Tables Vol C Tables 4.2.6.8 and 6.1.1.4'
Ag Ag -0.8971 1.1015 'International Tables Vol C Tables 4.2.6.8 and 6.1.1.4'
Cl Cl 0.1484 0.1585 'International Tables Vol C Tables 4.2.6.8 and 6.1.1.4'
F F 0.0171 0.0103 'International Tables Vol C Tables 4.2.6.8 and 6.1.1.4'
N N 0.0061 0.0033 'International Tables Vol C Tables 4.2.6.8 and 6.1.1.4'

loop_
_diffrn_radiation_wavelength
0.71073

loop_
_geom_angle_atom_site_label_1
_geom_angle_atom_site_label_2
_geom_angle_atom_site_label_3
_geom_angle
C34 Ag1 Cl4 168.1(3)
C34 Ag1 Ag2 80.8(3)
Cl4 Ag1 Ag2 97.35(7)
C7 Ag2 Cl5 175.4(3)
C7 Ag2 Ag1 92.7(2)
Cl5 Ag2 Ag1 86.61(8)
C7 N6 N13 113.3(8)
C7 N6 C28 129.2(8)
N13 N6 C28 117.1(8)
C7 N8 C12 110.6(8)
C7 N8 C9 138.4(8)
C12 N8 C9 111.0(8)
C12 N13 N6 103.5(7)
C34 N35 N36 116.1(8)
C34 N35 C56 126.1(9)
N36 N35 C56 117.8(8)
C37 N36 N35 101.0(7)
C37 N41 C34 107.8(7)
C37 N41 C40 114.2(7)
C34 N41 C40 137.9(8)
N8 C7 N6 103.5(8)
N8 C7 Ag2 126.7(7)
N6 C7 Ag2 129.5(7)
N8 C9 C14 110.3(8)
N8 C9 C10 99.9(8)
C14 C9 C10 114.1(8)
C9 C10 C11 106.3(8)
C12 C11 C10 100.0(8)
N13 C12 N8 108.9(8)
N13 C12 C11 138.0(9)
N8 C12 C11 113.0(8)
F27 C14 C9 105.4(7)
F27 C14 C15 107.1(8)
C9 C14 C15 113.0(8)
F27 C14 C21 107.0(7)
C9 C14 C21 111.6(8)
C15 C14 C21 112.2(8)
C20 C15 C16 118.8(9)
C20 C15 C14 122.9(8)
C16 C15 C14 118.2(9)
C17 C16 C15 118.1(11)
C18 C17 C16 123.2(11)
C17 C18 C19 118.0(10)
C20 C19 C18 121.3(10)
C15 C20 C19 120.6(10)
C22 C21 C26 119.3(9)
C22 C21 C14 120.3(9)
C26 C21 C14 120.3(9)
C23 C22 C21 122.2(9)
C22 C23 C24 118.5(9)
C25 C24 C23 120.1(10)
C24 C25 C26 120.6(9)
C25 C26 C21 119.2(9)
C33 C28 C29 119.7(9)
C33 C28 N6 119.9(9)
C29 C28 N6 120.3(9)
C30 C29 C28 119.1(10)
C31 C30 C29 124.0(10)
C30 C31 C32 117.4(10)
C33 C32 C31 120.3(11)
C28 C33 C32 119.4(10)
N35 C34 N41 102.0(9)
N35 C34 Ag1 127.9(7)
N41 C34 Ag1 127.4(7)
N36 C37 N41 113.1(8)
N36 C37 C38 136.6(9)
N41 C37 C38 110.1(8)
C37 C38 C39 101.4(8)
C38 C39 C40 106.0(8)
N41 C40 C42 112.3(8)
N41 C40 C39 101.7(8)
C42 C40 C39 113.0(8)
F55 C42 C49 106.1(7)
F55 C42 C40 105.3(7)
C49 C42 C40 112.2(8)
F55 C42 C43 107.2(7)
C49 C42 C43 113.7(8)
C40 C42 C43 111.6(8)
C48 C43 C44 119.2(9)
C48 C43 C42 122.7(8)
C44 C43 C42 118.0(8)
C45 C44 C43 120.4(10)
C44 C45 C46 118.1(10)
C45 C46 C47 124.1(10)
C46 C47 C48 115.5(11)
C43 C48 C47 122.6(9)
C54 C49 C50 118.6(10)
C54 C49 C42 121.5(9)
C50 C49 C42 119.8(8)
C51 C50 C49 118.9(11)
C52 C51 C50 122.5(13)
C51 C52 C53 118.5(12)
C54 C53 C52 121.0(11)
C53 C54 C49 120.4(11)
C61 C56 C57 122.2(9)
C61 C56 N35 118.1(9)
C57 C56 N35 119.7(9)
C58 C57 C56 117.5(9)
C57 C58 C59 121.2(10)
C60 C59 C58 119.0(10)
C59 C60 C61 122.1(10)
C56 C61 C60 118.0(9)
C67 C66 C65 105.9(14)
C66 C67 C68 106.6(15)
C67 C68 C69 105.9(17)
C70 C71 C72 112.5(18)
C71 C72 C73 102.9(15)
C74 C73 C72 113.5(18)
N8 C9 H9 110.7
C14 C9 H9 110.7
C10 C9 H9 110.7
C9 C10 H10A 110.5
C11 C10 H10A 110.5
C9 C10 H10B 110.5
C11 C10 H10B 110.5
H10A C10 H10B 108.6
C12 C11 H11A 111.8
C10 C11 H11A 111.8
C12 C11 H11B 111.8
C10 C11 H11B 111.8
H11A C11 H11B 109.5
C17 C16 H16 121.0
C15 C16 H16 121.0
C18 C17 H17 118.4
C16 C17 H17 118.4
C17 C18 H18 121.0
C19 C18 H18 121.0
C20 C19 H19 119.3
C18 C19 H19 119.3
C15 C20 H20 119.7
C19 C20 H20 119.7
C23 C22 H22 118.9
C21 C22 H22 118.9
C22 C23 H23 120.8
C24 C23 H23 120.8
C25 C24 H24 119.9
C23 C24 H24 119.9
C24 C25 H25 119.7
C26 C25 H25 119.7
C25 C26 H26 120.4
C21 C26 H26 120.4
C30 C29 H29 120.5
C28 C29 H29 120.5
C31 C30 H30 118.0
C29 C30 H30 118.0
C30 C31 H31 121.3
C32 C31 H31 121.3
C33 C32 H32 119.9
C31 C32 H32 119.9
C28 C33 H33 120.3
C32 C33 H33 120.3
C37 C38 H38A 111.5
C39 C38 H38A 111.5
C37 C38 H38B 111.5
C39 C38 H38B 111.5
H38A C38 H38B 109.3
C38 C39 H39A 110.5
C40 C39 H39A 110.5
C38 C39 H39B 110.5
C40 C39 H39B 110.5
H39A C39 H39B 108.7
N41 C40 H40 109.9
C42 C40 H40 109.9
C39 C40 H40 109.9
C45 C44 H44 119.8
C43 C44 H44 119.8
C44 C45 H45 121.0
C46 C45 H45 121.0
C45 C46 H46 117.9
C47 C46 H46 117.9
C46 C47 H47 122.3
C48 C47 H47 122.3
C43 C48 H48 118.7
C47 C48 H48 118.7
C51 C50 H50 120.5
C49 C50 H50 120.5
C52 C51 H51 118.7
C50 C51 H51 118.7
C51 C52 H52 120.8
C53 C52 H52 120.8
C54 C53 H53 119.5
C52 C53 H53 119.5
C53 C54 H54 119.8
C49 C54 H54 119.8
C58 C57 H57 121.3
C56 C57 H57 121.3
C57 C58 H58 119.4
C59 C58 H58 119.4
C60 C59 H59 120.5
C58 C59 H59 120.5
C59 C60 H60 119.0
C61 C60 H60 119.0
C56 C61 H61 121.0
C60 C61 H61 121.0
C66 C65 H65A 109.5
C66 C65 H65B 109.5
H65A C65 H65B 109.5
C66 C65 H65C 109.5
H65A C65 H65C 109.5
H65B C65 H65C 109.5
C67 C66 H66A 110.6
C65 C66 H66A 110.6
C67 C66 H66B 110.6
C65 C66 H66B 110.6
H66A C66 H66B 108.7
C66 C67 H67A 110.4
C68 C67 H67A 110.4
C66 C67 H67B 110.4
C68 C67 H67B 110.4
H67A C67 H67B 108.6
C67 C68 H68A 110.6
C69 C68 H68A 110.6
C67 C68 H68B 110.6
C69 C68 H68B 110.6
H68A C68 H68B 108.7
C68 C69 H69A 109.5
C68 C69 H69B 109.5
H69A C69 H69B 109.5
C68 C69 H69C 109.5
H69A C69 H69C 109.5
H69B C69 H69C 109.5
C71 C70 H70A 109.5
C71 C70 H70B 109.5
H70A C70 H70B 109.5
C71 C70 H70C 109.4
H70A C70 H70C 109.5
H70B C70 H70C 109.5
C70 C71 H71A 109.1
C72 C71 H71A 109.1
C70 C71 H71B 109.1
C72 C71 H71B 109.1
H71A C71 H71B 107.8
C71 C72 H72A 111.2
C73 C72 H72A 111.1
C71 C72 H72B 111.2
C73 C72 H72B 111.2
H72A C72 H72B 109.1
C74 C73 H73A 108.9
C72 C73 H73A 108.9
C74 C73 H73B 108.8
C72 C73 H73B 108.9
H73A C73 H73B 107.7
C73 C74 H74A 109.5
C73 C74 H74B 109.4
H74A C74 H74B 109.5
C73 C74 H74C 109.5
H74A C74 H74C 109.5
H74B C74 H74C 109.5

loop_
_geom_bond_atom_site_label_1
_geom_bond_atom_site_label_2
_geom_bond_distance
Ag1 C34 2.085(10)
Ag1 Cl4 2.334(2)
Ag1 Ag2 3.1166(10)
Ag2 C7 2.086(11)
Ag2 Cl5 2.326(3)
F27 C14 1.415(10)
F55 C42 1.412(11)
N6 C7 1.358(12)
N6 N13 1.411(11)
N6 C28 1.423(13)
N8 C7 1.328(13)
N8 C12 1.416(12)
N8 C9 1.463(12)
N13 C12 1.318(13)
N35 C34 1.337(12)
N35 N36 1.404(11)
N35 C56 1.429(12)
N36 C37 1.312(12)
N41 C37 1.381(12)
N41 C34 1.394(12)
N41 C40 1.433(12)
C9 C14 1.526(13)
C9 C10 1.567(14)
C10 C11 1.569(14)
C11 C12 1.452(14)
C14 C15 1.536(13)
C14 C21 1.554(14)
C15 C20 1.375(14)
C15 C16 1.428(14)
C16 C17 1.407(16)
C17 C18 1.335(17)
C18 C19 1.410(17)
C19 C20 1.379(15)
C21 C22 1.384(13)
C21 C26 1.389(13)
C22 C23 1.364(13)
C23 C24 1.400(14)
C24 C25 1.381(14)
C25 C26 1.386(13)
C28 C33 1.386(15)
C28 C29 1.396(14)
C29 C30 1.361(14)
C30 C31 1.349(17)
C31 C32 1.418(17)
C32 C33 1.399(15)
C37 C38 1.503(13)
C38 C39 1.554(15)
C39 C40 1.560(14)
C40 C42 1.522(13)
C42 C49 1.509(14)
C42 C43 1.537(13)
C43 C48 1.346(14)
C43 C44 1.410(13)
C44 C45 1.365(14)
C45 C46 1.368(16)
C46 C47 1.386(16)
C47 C48 1.399(14)
C49 C54 1.400(14)
C49 C50 1.430(15)
C50 C51 1.397(16)
C51 C52 1.345(19)
C52 C53 1.43(2)
C53 C54 1.370(16)
C56 C61 1.373(15)
C56 C57 1.397(14)
C57 C58 1.390(15)
C58 C59 1.405(15)
C59 C60 1.343(16)
C60 C61 1.404(15)
C65 C66 1.539(17)
C66 C67 1.526(18)
C67 C68 1.551(19)
C68 C69 1.556(19)
C70 C71 1.507(19)
C71 C72 1.533(19)
C72 C73 1.544(18)
C73 C74 1.487(19)
C9 H9 1.0800
C10 H10A 1.0800
C10 H10B 1.0800
C11 H11A 1.0800
C11 H11B 1.0800
C16 H16 0.9800
C17 H17 0.9800
C18 H18 0.9800
C19 H19 0.9800
C20 H20 0.9800
C22 H22 0.9800
C23 H23 0.9800
C24 H24 0.9800
C25 H25 0.9800
C26 H26 0.9800
C29 H29 0.9800
C30 H30 0.9800
C31 H31 0.9800
C32 H32 0.9800
C33 H33 0.9800
C38 H38A 1.0800
C38 H38B 1.0800
C39 H39A 1.0800
C39 H39B 1.0800
C40 H40 1.0800
C44 H44 0.9800
C45 H45 0.9800
C46 H46 0.9800
C47 H47 0.9800
C48 H48 0.9800
C50 H50 0.9800
C51 H51 0.9800
C52 H52 0.9800
C53 H53 0.9800
C54 H54 0.9800
C57 H57 0.9800
C58 H58 0.9800
C59 H59 0.9800
C60 H60 0.9800
C61 H61 0.9800
C65 H65A 1.0800
C65 H65B 1.0800
C65 H65C 1.0800
C66 H66A 1.0800
C66 H66B 1.0800
C67 H67A 1.0800
C67 H67B 1.0800
C68 H68A 1.0800
C68 H68B 1.0800
C69 H69A 1.0800
C69 H69B 1.0800
C69 H69C 1.0800
C70 H70A 1.0800
C70 H70B 1.0800
C70 H70C 1.0800
C71 H71A 1.0800
C71 H71B 1.0800
C72 H72A 1.0800
C72 H72B 1.0800
C73 H73A 1.0800
C73 H73B 1.0800
C74 H74A 1.0800
C74 H74B 1.0800
C74 H74C 1.0800
